data_4000450
_journal_name_full 'Chemistry of Materials'
_journal_paper_doi 10.1021/cm0492989
_journal_year 2004
_chemical_formula_sum 'C20 H16 F6 N3 P'
_chemical_formula_weight 443.33
_space_group_IT_number 2
_symmetry_cell_setting triclinic
_symmetry_space_group_name_Hall '-P 1'
_symmetry_space_group_name_H-M 'P -1'
_atom_sites_solution_hydrogens geom
_atom_sites_solution_primary direct
_atom_sites_solution_secondary difmap
_cell_angle_alpha 88.871(17)
_cell_angle_beta 74.119(16)
_cell_angle_gamma 68.934(16)
_cell_formula_units_Z 2
_cell_length_a 7.8976(11)
_cell_length_b 10.8659(16)
_cell_length_c 12.1852(17)
_cell_measurement_reflns_used 8000
_cell_measurement_temperature 160(2)
_cell_measurement_theta_max 25.95
_cell_measurement_theta_min 2.5
_cell_volume 934.9(2)
_diffrn_ambient_temperature 160(2)
_diffrn_measurement_device 'Stoe IPDS'
_diffrn_measurement_method \f
_diffrn_radiation_monochromator graphite
_diffrn_radiation_source 'fine-focus sealed tube'
_diffrn_radiation_type MoK\a
_diffrn_radiation_wavelength 0.71073
_diffrn_reflns_av_R_equivalents 0.0418
_diffrn_reflns_av_sigmaI/netI 0.0444
_diffrn_reflns_limit_h_max 9
_diffrn_reflns_limit_h_min -9
_diffrn_reflns_limit_k_max 13
_diffrn_reflns_limit_k_min -13
_diffrn_reflns_limit_l_max 14
_diffrn_reflns_limit_l_min -15
_diffrn_reflns_number 8926
_diffrn_reflns_theta_max 26.12
_diffrn_reflns_theta_min 2.55
_diffrn_standards_decay_% 0.1
_diffrn_standards_interval_count ?
_diffrn_standards_interval_time 5
_diffrn_standards_number 200
_exptl_absorpt_coefficient_mu 0.218
_exptl_absorpt_correction_T_max 0.809
_exptl_absorpt_correction_T_min 0.429
_exptl_absorpt_correction_type refdelf
_exptl_crystal_colour red
_exptl_crystal_density_diffrn 1.575
_exptl_crystal_density_meas ?
_exptl_crystal_density_method 'not measured'
_exptl_crystal_description 'prism frag '
_exptl_crystal_F_000 452
_exptl_crystal_size_max 0.25
_exptl_crystal_size_mid 0.12
_exptl_crystal_size_min 0.10
_refine_ls_extinction_coef ?
_refine_ls_extinction_method none
_refine_ls_goodness_of_fit_ref 0.955
_refine_ls_hydrogen_treatment mixed
_refine_ls_matrix_type full
_refine_ls_number_parameters 326
_refine_ls_number_reflns 3398
_refine_ls_number_restraints 213
_refine_ls_restrained_S_all 2.804
_refine_ls_R_factor_all 0.0609
_refine_ls_R_factor_gt 0.0359
_refine_ls_shift/su_max 0.000
_refine_ls_shift/su_mean 0.000
_refine_ls_structure_factor_coef Fsqd
_refine_ls_weighting_details 'calc w=1/[\s^2^(Fo^2^)+(0.0538P)^2^+0.0000P] where P=(Fo^2^+2Fc^2^)/3'
_refine_ls_weighting_scheme calc
_refine_ls_wR_factor_gt 0.0816
_refine_ls_wR_factor_ref 0.0907
_reflns_number_gt 2355
_reflns_number_total 3398
_reflns_threshold_expression >2sigma(I)
_cod_database_code 4000450

loop_
_symmetry_equiv_pos_as_xyz
'x, y, z'
'-x, -y, -z'

loop_
_atom_site_label
_atom_site_type_symbol
_atom_site_fract_x
_atom_site_fract_y
_atom_site_fract_z
_atom_site_U_iso_or_equiv
_atom_site_adp_type
_atom_site_occupancy
_atom_site_symmetry_multiplicity
_atom_site_calc_flag
_atom_site_refinement_flags
_atom_site_disorder_assembly
_atom_site_disorder_group
N1 N 0.9151(6) 0.9042(5) 0.9258(3) 0.0306(10) Uani 1 1 d . . .
N2 N 0.7800(6) 0.9199(5) 1.0167(3) 0.0313(10) Uani 1 1 d . . .
N3 N 0.2181(7) 1.2270(5) 1.2793(3) 0.0336(11) Uani 1 1 d . . .
C1 C 1.0419(8) 0.7756(6) 0.8977(4) 0.0301(12) Uani 1 1 d . . .
C2 C 1.1934(7) 0.7406(5) 0.7954(4) 0.0295(12) Uani 1 1 d . . .
C3 C 1.2316(8) 0.8273(6) 0.7158(4) 0.0342(13) Uani 1 1 d . . .
H3 H 1.1495 0.9153 0.7324 0.041 Uiso 1 1 calc R . .
C4 C 1.3775(9) 0.7986(7) 0.6145(4) 0.0402(14) Uani 1 1 d . . .
H4 H 1.3817 0.8704 0.5725 0.048 Uiso 1 1 calc R . .
C5 C 1.5184(9) 0.6771(7) 0.5673(5) 0.0448(16) Uani 1 1 d . . .
H5 H 1.6013 0.6792 0.4971 0.054 Uiso 1 1 calc R . .
C6 C 1.5539(9) 0.5539(7) 0.6088(5) 0.0442(16) Uani 1 1 d . . .
H6 H 1.6585 0.4856 0.5634 0.053 Uiso 1 1 calc R . .
C7 C 1.4551(8) 0.5176(6) 0.7091(5) 0.0400(14) Uani 1 1 d . . .
H7 H 1.5014 0.4284 0.7214 0.048 Uiso 1 1 calc R . .
C8 C 1.2974(8) 0.5971(6) 0.7925(4) 0.0339(13) Uani 1 1 d . . .
C9 C 1.2038(8) 0.5548(6) 0.8941(5) 0.0378(14) Uani 1 1 d . . .
H9 H 1.2394 0.4684 0.9149 0.045 Uiso 1 1 calc R . .
C10 C 1.0530(8) 0.6606(6) 0.9569(4) 0.0357(13) Uani 1 1 d . . .
H10 H 0.9709 0.6575 1.0271 0.043 Uiso 1 1 calc R . .
C11 C 0.6535(8) 1.0528(5) 1.0447(4) 0.0292(12) Uani 1 1 d . . .
C12 C 0.6675(8) 1.1578(6) 0.9820(4) 0.0329(13) Uani 1 1 d . . .
H12 H 0.7669 1.1436 0.9156 0.040 Uiso 1 1 calc R . .
C13 C 0.5333(8) 1.2848(6) 1.0179(4) 0.0348(13) Uani 1 1 d . . .
H13 H 0.5452 1.3542 0.9746 0.042 Uiso 1 1 calc R . .
C14 C 0.3840(8) 1.3109(6) 1.1151(4) 0.0342(13) Uani 1 1 d . . .
H14 H 0.2959 1.3966 1.1374 0.041 Uiso 1 1 calc R . .
C15 C 0.3668(8) 1.2059(6) 1.1803(4) 0.0312(12) Uani 1 1 d . . .
C16 C 0.2020(9) 1.1272(7) 1.3414(4) 0.0391(14) Uani 1 1 d . . .
H16 H 0.1009 1.1443 1.4073 0.047 Uiso 1 1 calc R . .
C17 C 0.3310(9) 0.9992(6) 1.3108(4) 0.0404(14) Uani 1 1 d . . .
H17 H 0.3155 0.9315 1.3554 0.048 Uiso 1 1 calc R . .
C18 C 0.4807(8) 0.9722(6) 1.2153(4) 0.0353(13) Uani 1 1 d . . .
H18 H 0.5691 0.8863 1.1952 0.042 Uiso 1 1 calc R . .
C19 C 0.5011(8) 1.0754(5) 1.1467(4) 0.0296(12) Uani 1 1 d . . .
C20 C 0.0787(9) 1.3616(6) 1.3183(5) 0.0406(14) Uani 1 1 d . . .
H20A H -0.0185 1.3586 1.3846 0.061 Uiso 1 1 calc R . .
H20B H 0.0231 1.3978 1.2583 0.061 Uiso 1 1 calc R . .
H20C H 0.1404 1.4164 1.3373 0.061 Uiso 1 1 calc R . .
P1 P 0.0436(2) 0.25011(16) 0.67778(12) 0.0367(5) Uani 1 1 d D . .
F1A F -0.140(4) 0.349(3) 0.761(2) 0.106(10) Uani 0.50 1 d PD A 1
F2A F 0.237(3) 0.149(3) 0.596(2) 0.064(9) Uani 0.50 1 d PD A 1
F3A F -0.073(4) 0.178(3) 0.635(2) 0.092(8) Uani 0.50 1 d PD A 1
F4A F 0.068(4) 0.150(3) 0.7750(19) 0.046(5) Uani 0.50 1 d PD A 1
F5A F 0.165(4) 0.316(3) 0.721(2) 0.086(10) Uani 0.50 1 d PD A 1
F6A F 0.025(6) 0.345(4) 0.580(3) 0.074(11) Uani 0.50 1 d PD A 1
F1B F -0.144(2) 0.3605(17) 0.7601(13) 0.040(4) Uani 0.50 1 d PD A 2
F2B F 0.226(4) 0.144(3) 0.5926(18) 0.062(9) Uani 0.50 1 d PD A 2
F3B F -0.081(3) 0.204(3) 0.622(2) 0.091(9) Uani 0.50 1 d PD A 2
F4B F 0.038(5) 0.153(3) 0.772(2) 0.081(9) Uani 0.50 1 d PD A 2
F5B F 0.169(2) 0.308(2) 0.7265(15) 0.049(6) Uani 0.50 1 d PD A 2
F6B F 0.044(5) 0.354(3) 0.581(3) 0.047(6) Uani 0.50 1 d PD A 2

loop_
_atom_site_aniso_label
_atom_site_aniso_U_11
_atom_site_aniso_U_22
_atom_site_aniso_U_33
_atom_site_aniso_U_23
_atom_site_aniso_U_13
_atom_site_aniso_U_12
N1 0.027(3) 0.036(3) 0.030(2) -0.0011(19) -0.0081(19) -0.013(2)
N2 0.027(3) 0.036(3) 0.032(2) -0.0002(19) -0.0094(19) -0.012(2)
N3 0.028(3) 0.041(3) 0.032(2) -0.005(2) -0.0090(19) -0.012(2)
C1 0.027(3) 0.034(3) 0.033(2) 0.001(2) -0.011(2) -0.013(3)
C2 0.026(3) 0.033(3) 0.034(2) 0.000(2) -0.011(2) -0.013(3)
C3 0.034(3) 0.034(3) 0.038(3) 0.001(2) -0.013(2) -0.014(3)
C4 0.039(4) 0.049(4) 0.036(3) 0.003(3) -0.008(3) -0.023(3)
C5 0.034(4) 0.065(5) 0.037(3) -0.006(3) -0.005(3) -0.024(4)
C6 0.027(3) 0.051(4) 0.047(3) -0.016(3) -0.005(3) -0.009(3)
C7 0.031(4) 0.036(3) 0.052(3) -0.005(3) -0.015(3) -0.008(3)
C8 0.029(3) 0.034(3) 0.043(3) -0.001(2) -0.016(2) -0.013(3)
C9 0.037(4) 0.031(3) 0.050(3) 0.008(3) -0.018(3) -0.014(3)
C10 0.032(3) 0.041(3) 0.038(3) 0.006(2) -0.010(2) -0.018(3)
C11 0.026(3) 0.035(3) 0.030(2) -0.003(2) -0.010(2) -0.013(3)
C12 0.030(3) 0.039(3) 0.033(2) 0.002(2) -0.009(2) -0.015(3)
C13 0.035(3) 0.036(3) 0.038(3) 0.005(2) -0.014(2) -0.016(3)
C14 0.033(3) 0.033(3) 0.039(3) -0.002(2) -0.015(2) -0.011(3)
C15 0.026(3) 0.041(3) 0.029(2) -0.004(2) -0.010(2) -0.013(3)
C16 0.031(3) 0.054(4) 0.032(3) -0.002(3) -0.006(2) -0.018(3)
C17 0.040(4) 0.048(4) 0.036(3) 0.007(3) -0.010(3) -0.021(3)
C18 0.034(3) 0.038(3) 0.036(3) 0.001(2) -0.012(2) -0.014(3)
C19 0.028(3) 0.036(3) 0.030(2) 0.000(2) -0.013(2) -0.015(3)
C20 0.030(3) 0.046(4) 0.041(3) -0.011(3) -0.008(3) -0.009(3)
P1 0.0384(10) 0.0354(9) 0.0328(7) 0.0025(6) -0.0049(6) -0.0134(8)
F1A 0.08(2) 0.108(19) 0.080(15) 0.028(12) 0.005(14) 0.009(15)
F2A 0.042(12) 0.053(18) 0.075(16) 0.004(11) 0.009(10) -0.011(13)
F3A 0.128(17) 0.124(14) 0.096(12) 0.037(9) -0.068(12) -0.103(13)
F4A 0.054(9) 0.041(10) 0.040(8) 0.009(7) -0.014(7) -0.015(7)
F5A 0.13(2) 0.077(15) 0.092(16) 0.023(11) -0.041(13) -0.081(15)
F6A 0.09(2) 0.073(17) 0.042(13) 0.008(10) -0.018(12) -0.015(13)
F1B 0.029(10) 0.039(7) 0.033(7) -0.003(6) 0.006(7) -0.002(7)
F2B 0.09(2) 0.036(13) 0.032(9) -0.005(8) -0.001(10) -0.003(12)
F3B 0.077(12) 0.126(19) 0.073(10) -0.020(13) 0.006(10) -0.062(12)
F4B 0.093(19) 0.052(13) 0.069(14) 0.024(10) 0.016(10) -0.024(12)
F5B 0.032(8) 0.063(12) 0.048(9) -0.009(7) -0.015(6) -0.009(8)
F6B 0.042(9) 0.038(10) 0.043(12) 0.019(8) -0.001(7) -0.002(8)
